data_4115945
loop_
_publ_author_name
'Osamu Niyomura'
'Shinzi Kato'
'Satoshi Inagaki'

_publ_section_title
;
 An Unusual Planar Diacyl Ditelluride (2-MeOC6H4COTe)2: The Origin of Its
 Planarity
;
_journal_name_full 'Journal of the American Chemical Society'
_journal_page_first 2132
_journal_page_last 2133
_journal_paper_doi 10.1021/ja993120j
_journal_volume 122
_journal_year 2000
_chemical_formula_moiety 'C16 H14 O4 S2 '
_chemical_formula_sum 'C16 H14 O4 S2'
_chemical_formula_weight 334.40
_space_group_IT_number 61
_symmetry_cell_setting orthorhombic
_symmetry_Int_Tables_number 61
_symmetry_space_group_name_Hall '-P 2ac 2ab'
_symmetry_space_group_name_H-M 'P b c a'
_audit_creation_date 'Mon Jan 25 20:42:41 1999'
_audit_creation_method 'from TEXRAY.INF file'
_cell_angle_alpha 90
_cell_angle_beta 90
_cell_angle_gamma 90
_cell_formula_units_Z 8
_cell_length_a 21.786(4)
_cell_length_b 15.756(2)
_cell_length_c 8.818(3)
_cell_measurement_reflns_used 22
_cell_measurement_temperature 193.2
_cell_measurement_theta_max 13.7
_cell_measurement_theta_min 10.3
_cell_volume 3026.9(12)
_computing_cell_refinement 'Rigaku/AFC Diffractometer Control'
_computing_data_collection 'Rigaku/AFC Diffractometer Control'
_computing_data_reduction teXsan
_computing_publication_material teXsan
_computing_structure_refinement teXsan
_computing_structure_solution SHELXS86
_diffrn_ambient_temperature 193.2
_diffrn_measurement_device_type 'Rigaku AFC7R'
_diffrn_measurement_method \w-2\q
_diffrn_orient_matrix_UB_11 0.04560
_diffrn_orient_matrix_UB_12 -0.00615
_diffrn_orient_matrix_UB_13 0.00681
_diffrn_orient_matrix_UB_21 -0.00451
_diffrn_orient_matrix_UB_22 -0.06314
_diffrn_orient_matrix_UB_23 0.00239
_diffrn_orient_matrix_UB_31 0.00266
_diffrn_orient_matrix_UB_32 -0.00167
_diffrn_orient_matrix_UB_33 -0.11314
_diffrn_radiation_detector 'scintillation counter'
_diffrn_radiation_monochromator graphite
_diffrn_radiation_source 'Rigaku rotating anode'
_diffrn_radiation_type 'Mo K\a'
_diffrn_radiation_wavelength 0.7107
_diffrn_reflns_av_R_equivalents 0.000
_diffrn_reflns_av_sigmaI/netI 0.000
_diffrn_reflns_limit_h_max 28
_diffrn_reflns_limit_h_min 0
_diffrn_reflns_limit_k_max 20
_diffrn_reflns_limit_k_min 0
_diffrn_reflns_limit_l_max 11
_diffrn_reflns_limit_l_min 0
_diffrn_reflns_number 3945
_diffrn_reflns_reduction_process 'Lp corrections applied'
_diffrn_reflns_theta_max 0.00
_diffrn_reflns_theta_min 0.00
_diffrn_standards_decay_% 2.00
_diffrn_standards_interval_count 150
_diffrn_standards_number 3
_exptl_absorpt_coefficient_mu 0.366
_exptl_absorpt_correction_T_max 1.000
_exptl_absorpt_correction_T_min 0.739
_exptl_absorpt_correction_type refdelf
_exptl_absorpt_process_details '(Walker & Stuart, 1983)'
_exptl_crystal_colour colorless
_exptl_crystal_density_diffrn 1.468
_exptl_crystal_description prismatic
_exptl_crystal_F_000 1392.00
_exptl_crystal_size_max 0.230
_exptl_crystal_size_mid 0.170
_exptl_crystal_size_min 0.140
_refine_diff_density_max 0.27
_refine_diff_density_min -0.33
_refine_ls_extinction_method none
_refine_ls_goodness_of_fit_ref 1.130
_refine_ls_hydrogen_treatment noref
_refine_ls_matrix_type full
_refine_ls_number_constraints 0
_refine_ls_number_parameters 199
_refine_ls_number_reflns 1268
_refine_ls_number_restraints 0
_refine_ls_R_factor_all 0.0492
_refine_ls_R_factor_gt 0.0492
_refine_ls_shift/su_max 0.0000
_refine_ls_shift/su_mean 0.0000
_refine_ls_structure_factor_coef F
_refine_ls_weighting_details 'w = 1/[\s^2^(Fo) + 0.00010|Fo|^2^]'
_refine_ls_weighting_scheme calc
_refine_ls_wR_factor_gt 0.0506
_refine_ls_wR_factor_ref 0.0506
_reflns_number_gt 1268
_reflns_number_total 3945
_reflns_threshold_expression >3.0sigma(I)
_cod_data_source_file ja993120j_2.cif
_cod_data_source_block (2-CH3OC6H4COS)2
_cod_original_cell_volume 3026.7(10)
_cod_original_sg_symbol_H-M 'P b c a '
_cod_original_formula_sum 'C16 H14 O4 S2 '
_cod_database_code 4115945

loop_
_symmetry_equiv_pos_as_xyz
x,y,z
1/2+x,1/2-y,-z
-x,1/2+y,1/2-z
1/2-x,-y,1/2+z
-x,-y,-z
1/2-x,1/2+y,z
x,1/2-y,1/2+z
1/2+x,y,1/2-z

loop_
_atom_site_label
_atom_site_type_symbol
_atom_site_fract_x
_atom_site_fract_y
_atom_site_fract_z
_atom_site_U_iso_or_equiv
_atom_site_adp_type
_atom_site_occupancy
_atom_site_calc_flag
S(1) S 0.63298(7) 0.06208(9) 0.0431(2) 0.0345(5) Uani 1.00 d
S(2) S 0.65421(8) 0.18271(9) 0.1085(2) 0.0351(5) Uani 1.00 d
O(1) O 0.5809(2) 0.0714(3) 0.3124(5) 0.046(2) Uani 1.00 d
O(2) O 0.5840(2) -0.0804(2) -0.0660(5) 0.041(1) Uani 1.00 d
O(3) O 0.7347(2) 0.0916(2) 0.2592(6) 0.044(1) Uani 1.00 d
O(4) O 0.6951(2) 0.3387(2) 0.1603(5) 0.036(1) Uani 1.00 d
C(1) C 0.5494(2) -0.0519(4) 0.1804(8) 0.027(2) Uani 1.00 d
C(2) C 0.5479(3) -0.1037(4) 0.0502(8) 0.029(2) Uani 1.00 d
C(3) C 0.5106(3) -0.1748(4) 0.0462(9) 0.037(2) Uani 1.00 d
C(4) C 0.4745(3) -0.1962(4) 0.1721(9) 0.040(2) Uani 1.00 d
C(5) C 0.4756(3) -0.1460(4) 0.3006(9) 0.041(2) Uani 1.00 d
C(6) C 0.5133(3) -0.0752(4) 0.3042(8) 0.037(2) Uani 1.00 d
C(7) C 0.5847(3) 0.0287(4) 0.1978(8) 0.032(2) Uani 1.00 d
C(8) C 0.5740(3) -0.1181(4) -0.2115(8) 0.040(2) Uani 1.00 d
C(9) C 0.7521(2) 0.2377(3) 0.2964(8) 0.028(2) Uani 1.00 d
C(10) C 0.7419(3) 0.3240(4) 0.2596(7) 0.028(2) Uani 1.00 d
C(11) C 0.7789(3) 0.3857(3) 0.3213(8) 0.032(2) Uani 1.00 d
C(12) C 0.8241(3) 0.3654(4) 0.4213(8) 0.036(2) Uani 1.00 d
C(13) C 0.8334(3) 0.2817(4) 0.4658(8) 0.037(2) Uani 1.00 d
C(14) C 0.7976(3) 0.2192(3) 0.4003(8) 0.030(2) Uani 1.00 d
C(15) C 0.7189(3) 0.1630(3) 0.2326(8) 0.029(2) Uani 1.00 d
C(16) C 0.6845(3) 0.4253(3) 0.1134(8) 0.039(2) Uani 1.00 d
H(1) H 0.5085 -0.2099 -0.0455 0.0446 Uiso 1.00 calc
H(2) H 0.4489 -0.2468 0.1700 0.0445 Uiso 1.00 calc
H(3) H 0.4511 -0.1624 0.3882 0.0488 Uiso 1.00 calc
H(4) H 0.5144 -0.0402 0.3963 0.0425 Uiso 1.00 calc
H(5) H 0.5816 -0.1766 -0.2113 0.0431 Uiso 1.00 calc
H(6) H 0.5317 -0.1086 -0.2432 0.0431 Uiso 1.00 calc
H(7) H 0.5995 -0.0911 -0.2865 0.0431 Uiso 1.00 calc
H(8) H 0.7731 0.4444 0.2930 0.0388 Uiso 1.00 calc
H(9) H 0.8501 0.4102 0.4630 0.0393 Uiso 1.00 calc
H(10) H 0.8647 0.2679 0.5429 0.0420 Uiso 1.00 calc
H(11) H 0.8062 0.1604 0.4276 0.0325 Uiso 1.00 calc
H(12) H 0.6721 0.4584 0.2052 0.0487 Uiso 1.00 calc
H(13) H 0.6512 0.4292 0.0453 0.0487 Uiso 1.00 calc
H(14) H 0.7196 0.4509 0.0748 0.0487 Uiso 1.00 calc

loop_
_atom_site_aniso_label
_atom_site_aniso_U_11
_atom_site_aniso_U_22
_atom_site_aniso_U_33
_atom_site_aniso_U_12
_atom_site_aniso_U_13
_atom_site_aniso_U_23
S(1) 0.0411(9) 0.0244(7) 0.038(1) -0.0052(8) 0.0042(9) -0.0035(8)
S(2) 0.0390(9) 0.0202(7) 0.046(1) -0.0011(7) -0.0041(9) -0.0006(8)
O(1) 0.051(3) 0.045(3) 0.042(3) -0.009(2) 0.011(2) -0.015(3)
O(2) 0.043(3) 0.036(2) 0.043(3) -0.010(2) 0.015(2) -0.016(2)
O(3) 0.046(3) 0.015(2) 0.071(4) 0.003(2) -0.013(3) 0.004(2)
O(4) 0.041(3) 0.014(2) 0.054(4) 0.003(2) -0.015(3) 0.001(2)
C(1) 0.020(3) 0.029(3) 0.034(4) 0.000(3) 0.002(3) 0.002(3)
C(2) 0.022(3) 0.034(3) 0.032(4) 0.002(3) 0.003(3) -0.007(3)
C(3) 0.032(4) 0.026(3) 0.053(5) -0.007(3) -0.005(4) -0.007(4)
C(4) 0.029(4) 0.023(3) 0.067(6) 0.002(3) -0.002(4) 0.004(4)
C(5) 0.034(4) 0.035(4) 0.056(6) 0.007(3) 0.006(4) 0.012(4)
C(6) 0.035(4) 0.030(4) 0.044(5) 0.007(3) 0.004(3) -0.004(3)
C(7) 0.024(3) 0.032(3) 0.040(5) 0.006(3) -0.004(3) -0.014(3)
C(8) 0.051(5) 0.045(4) 0.022(5) -0.004(4) 0.006(4) -0.005(3)
C(9) 0.021(3) 0.018(3) 0.045(5) 0.004(2) 0.012(3) 0.000(3)
C(10) 0.033(4) 0.024(3) 0.027(4) 0.004(3) 0.007(3) -0.001(3)
C(11) 0.036(4) 0.022(3) 0.039(5) -0.005(3) 0.005(4) -0.004(3)
C(12) 0.036(4) 0.034(4) 0.036(5) -0.005(3) -0.001(3) -0.011(3)
C(13) 0.033(4) 0.033(3) 0.047(5) 0.005(3) -0.006(4) 0.000(4)
C(14) 0.035(4) 0.019(3) 0.037(5) 0.007(3) 0.006(4) 0.005(3)
C(15) 0.026(3) 0.020(3) 0.041(5) 0.008(3) 0.011(3) 0.003(3)
C(16) 0.056(4) 0.015(3) 0.047(5) 0.002(3) -0.012(4) 0.011(3)

loop_
_atom_type_symbol
_atom_type_description
_atom_type_scat_dispersion_real
_atom_type_scat_dispersion_imag
_atom_type_scat_source
C C 0.003 0.002
;International Tables for Crystallography
(1992, Vol. C, Tables 4.2.6.8 and 6.1.1.1)
;
H H 0.000 0.000
;International Tables for Crystallography
(1992, Vol. C, Table 6.1.1.2)
;
O O 0.011 0.006
;International Tables for Crystallography
(1992, Vol. C, Tables 4.2.6.8 and 6.1.1.1)
;
S S 0.125 0.123
;International Tables for Crystallography
(1992, Vol. C, Tables 4.2.6.8 and 6.1.1.1)
;

loop_
_geom_angle_atom_site_label_1
_geom_angle_atom_site_label_2
_geom_angle_atom_site_label_3
_geom_angle
_geom_angle_site_symmetry_1
_geom_angle_site_symmetry_2
_geom_angle_site_symmetry_3
_geom_angle_publ_flag
S(2) S(1) O(1) 77.9(1) 1_555 1_555 1_555 yes
S(2) S(1) O(2) 167.9(1) 1_555 1_555 1_555 yes
S(2) S(1) O(3) 60.10(9) 1_555 1_555 1_555 yes
S(2) S(1) C(7) 100.9(2) 1_555 1_555 1_555 yes
O(1) S(1) O(2) 101.5(1) 1_555 1_555 1_555 yes
O(1) S(1) O(3) 74.6(1) 1_555 1_555 1_555 yes
O(1) S(1) C(7) 23.4(2) 1_555 1_555 1_555 yes
O(2) S(1) O(3) 131.6(1) 1_555 1_555 1_555 yes
O(2) S(1) C(7) 78.1(2) 1_555 1_555 1_555 yes
O(3) S(1) C(7) 89.7(2) 1_555 1_555 1_555 yes
S(1) S(2) O(1) 60.0(1) 1_555 1_555 1_555 yes
S(1) S(2) O(3) 77.6(1) 1_555 1_555 1_555 yes
S(1) S(2) O(4) 171.1(1) 1_555 1_555 1_555 yes
S(1) S(2) C(15) 100.8(2) 1_555 1_555 1_555 yes
O(1) S(2) O(3) 74.4(1) 1_555 1_555 1_555 yes
O(1) S(2) O(4) 128.5(1) 1_555 1_555 1_555 yes
O(1) S(2) C(15) 87.2(2) 1_555 1_555 1_555 yes
O(3) S(2) O(4) 101.2(1) 1_555 1_555 1_555 yes
O(3) S(2) C(15) 23.2(2) 1_555 1_555 1_555 yes
O(4) S(2) C(15) 78.1(2) 1_555 1_555 1_555 yes
S(1) O(1) S(2) 42.06(8) 1_555 1_555 1_555 yes
S(1) O(1) C(7) 36.0(3) 1_555 1_555 1_555 yes
S(2) O(1) C(7) 77.7(4) 1_555 1_555 1_555 yes
S(1) O(2) C(2) 100.9(3) 1_555 1_555 1_555 yes
S(1) O(2) C(8) 137.2(4) 1_555 1_555 1_555 yes
C(2) O(2) C(8) 118.9(5) 1_555 1_555 1_555 yes
S(1) O(3) S(2) 42.30(8) 1_555 1_555 1_555 yes
S(1) O(3) C(15) 78.8(4) 1_555 1_555 1_555 yes
S(2) O(3) C(15) 36.6(3) 1_555 1_555 1_555 yes
S(2) O(4) C(10) 101.7(3) 1_555 1_555 1_555 yes
S(2) O(4) C(16) 140.5(4) 1_555 1_555 1_555 yes
C(10) O(4) C(16) 117.7(5) 1_555 1_555 1_555 yes
C(2) C(1) C(6) 118.2(6) 1_555 1_555 1_555 yes
C(2) C(1) C(7) 126.0(6) 1_555 1_555 1_555 yes
C(6) C(1) C(7) 115.7(6) 1_555 1_555 1_555 yes
O(2) C(2) C(1) 116.8(5) 1_555 1_555 1_555 yes
O(2) C(2) C(3) 123.0(6) 1_555 1_555 1_555 yes
C(1) C(2) C(3) 120.2(6) 1_555 1_555 1_555 yes
C(2) C(3) C(4) 120.2(6) 1_555 1_555 1_555 yes
C(2) C(3) H(1) 120.2(7) 1_555 1_555 1_555 no
C(4) C(3) H(1) 119.5(6) 1_555 1_555 1_555 no
C(3) C(4) C(5) 120.1(6) 1_555 1_555 1_555 yes
C(3) C(4) H(2) 120.2(7) 1_555 1_555 1_555 no
C(5) C(4) H(2) 119.6(8) 1_555 1_555 1_555 no
C(4) C(5) C(6) 119.4(7) 1_555 1_555 1_555 yes
C(4) C(5) H(3) 119.2(7) 1_555 1_555 1_555 no
C(6) C(5) H(3) 121.4(8) 1_555 1_555 1_555 no
C(1) C(6) C(5) 121.9(7) 1_555 1_555 1_555 yes
C(1) C(6) H(4) 119.1(6) 1_555 1_555 1_555 no
C(5) C(6) H(4) 119.1(7) 1_555 1_555 1_555 no
S(1) C(7) O(1) 120.5(5) 1_555 1_555 1_555 yes
S(1) C(7) C(1) 118.1(5) 1_555 1_555 1_555 yes
O(1) C(7) C(1) 121.4(6) 1_555 1_555 1_555 yes
O(2) C(8) H(5) 112.4(6) 1_555 1_555 1_555 no
O(2) C(8) H(6) 109.7(6) 1_555 1_555 1_555 no
O(2) C(8) H(7) 110.2(6) 1_555 1_555 1_555 no
H(5) C(8) H(6) 108.5(6) 1_555 1_555 1_555 no
H(5) C(8) H(7) 109.6(6) 1_555 1_555 1_555 no
H(6) C(8) H(7) 106.3(6) 1_555 1_555 1_555 no
C(10) C(9) C(14) 117.9(5) 1_555 1_555 1_555 yes
C(10) C(9) C(15) 126.5(6) 1_555 1_555 1_555 yes
C(14) C(9) C(15) 115.5(5) 1_555 1_555 1_555 yes
O(4) C(10) C(9) 115.4(5) 1_555 1_555 1_555 yes
O(4) C(10) C(11) 124.8(5) 1_555 1_555 1_555 yes
C(9) C(10) C(11) 119.8(6) 1_555 1_555 1_555 yes
C(10) C(11) C(12) 120.9(6) 1_555 1_555 1_555 yes
C(10) C(11) H(8) 119.9(6) 1_555 1_555 1_555 no
C(12) C(11) H(8) 119.1(6) 1_555 1_555 1_555 no
C(11) C(12) C(13) 120.8(6) 1_555 1_555 1_555 yes
C(11) C(12) H(9) 119.6(6) 1_555 1_555 1_555 no
C(13) C(12) H(9) 119.6(6) 1_555 1_555 1_555 no
C(12) C(13) C(14) 118.4(6) 1_555 1_555 1_555 yes
C(12) C(13) H(10) 120.3(6) 1_555 1_555 1_555 no
C(14) C(13) H(10) 121.3(6) 1_555 1_555 1_555 no
C(9) C(14) C(13) 122.1(5) 1_555 1_555 1_555 yes
C(9) C(14) H(11) 120.2(6) 1_555 1_555 1_555 no
C(13) C(14) H(11) 117.8(6) 1_555 1_555 1_555 no
S(2) C(15) O(3) 120.2(5) 1_555 1_555 1_555 yes
S(2) C(15) C(9) 118.0(4) 1_555 1_555 1_555 yes
O(3) C(15) C(9) 121.8(6) 1_555 1_555 1_555 yes
O(4) C(16) H(12) 107.6(6) 1_555 1_555 1_555 no
O(4) C(16) H(13) 111.5(5) 1_555 1_555 1_555 no
O(4) C(16) H(14) 112.5(5) 1_555 1_555 1_555 no
H(12) C(16) H(13) 105.8(6) 1_555 1_555 1_555 no
H(12) C(16) H(14) 107.1(6) 1_555 1_555 1_555 no
H(13) C(16) H(14) 111.9(7) 1_555 1_555 1_555 no

loop_
_geom_bond_atom_site_label_1
_geom_bond_atom_site_label_2
_geom_bond_distance
_geom_bond_site_symmetry_1
_geom_bond_site_symmetry_2
_geom_bond_publ_flag
S(1) S(2) 2.039(2) 1_555 1_555 yes
S(1) O(1) 2.637(5) 1_555 1_555 yes
S(1) O(2) 2.666(4) 1_555 1_555 yes
S(1) O(3) 2.960(5) 1_555 1_555 yes
S(1) C(7) 1.801(7) 1_555 1_555 yes
S(2) O(1) 2.977(5) 1_555 1_555 yes
S(2) O(3) 2.627(4) 1_555 1_555 yes
S(2) O(4) 2.654(4) 1_555 1_555 yes
S(2) C(15) 1.811(6) 1_555 1_555 yes
O(1) C(7) 1.216(7) 1_555 1_555 yes
O(2) C(2) 1.342(7) 1_555 1_555 yes
O(2) C(8) 1.430(7) 1_555 1_555 yes
O(3) C(15) 1.199(6) 1_555 1_555 yes
O(4) C(10) 1.363(7) 1_555 1_555 yes
O(4) C(16) 1.444(6) 1_555 1_555 yes
C(1) C(2) 1.409(8) 1_555 1_555 yes
C(1) C(6) 1.395(8) 1_555 1_555 yes
C(1) C(7) 1.493(8) 1_555 1_555 yes
C(2) C(3) 1.385(8) 1_555 1_555 yes
C(3) C(4) 1.401(10) 1_555 1_555 yes
C(3) H(1) 0.980 1_555 1_555 no
C(4) C(5) 1.382(10) 1_555 1_555 yes
C(4) H(2) 0.973 1_555 1_555 no
C(5) C(6) 1.385(9) 1_555 1_555 yes
C(5) H(3) 0.974 1_555 1_555 no
C(6) H(4) 0.982 1_555 1_555 no
C(8) H(5) 0.935 1_555 1_555 no
C(8) H(6) 0.976 1_555 1_555 no
C(8) H(7) 0.963 1_555 1_555 no
C(9) C(10) 1.414(7) 1_555 1_555 yes
C(9) C(14) 1.382(8) 1_555 1_555 yes
C(9) C(15) 1.493(8) 1_555 1_555 yes
C(10) C(11) 1.376(8) 1_555 1_555 yes
C(11) C(12) 1.360(9) 1_555 1_555 yes
C(11) H(8) 0.965 1_555 1_555 no
C(12) C(13) 1.390(8) 1_555 1_555 yes
C(12) H(9) 0.976 1_555 1_555 no
C(13) C(14) 1.382(8) 1_555 1_555 yes
C(13) H(10) 0.988 1_555 1_555 no
C(14) H(11) 0.974 1_555 1_555 no
C(16) H(12) 1.000 1_555 1_555 no
C(16) H(13) 0.944 1_555 1_555 no
C(16) H(14) 0.928 1_555 1_555 no

loop_
_geom_contact_atom_site_label_1
_geom_contact_atom_site_label_2
_geom_contact_distance
_geom_contact_site_symmetry_1
_geom_contact_site_symmetry_2
S(1) O(1) 2.637(5) 1_555 1_555
S(1) O(2) 2.666(4) 1_555 1_555
S(1) O(3) 2.960(5) 1_555 1_555
S(2) O(1) 2.977(5) 1_555 1_555
S(2) O(3) 2.627(4) 1_555 1_555
S(2) O(4) 2.654(4) 1_555 1_555
O(1) C(16) 3.485(8) 1_555 7_555
O(1) C(8) 3.567(8) 1_555 5_655
O(2) C(14) 3.394(7) 1_555 4_654
O(3) C(11) 3.303(7) 1_555 6_645
O(3) C(16) 3.320(9) 1_555 7_555
O(3) C(16) 3.408(7) 1_555 6_645
O(4) C(14) 3.328(7) 1_555 7_554
C(8) C(14) 3.365(9) 1_555 4_654
C(9) C(13) 3.425(10) 1_555 7_554
C(10) C(14) 3.461(9) 1_555 7_554
C(13) C(15) 3.538(9) 1_555 7_555

loop_
_geom_torsion_atom_site_label_1
_geom_torsion_atom_site_label_2
_geom_torsion_atom_site_label_3
_geom_torsion_atom_site_label_4
_geom_torsion
_geom_torsion_site_symmetry_1
_geom_torsion_site_symmetry_2
_geom_torsion_site_symmetry_3
_geom_torsion_site_symmetry_4
_geom_torsion_publ_flag
S(1) S(2) O(1) C(7) -6.4(3) 1_555 1_555 1_555 1_555 yes
S(1) S(2) O(3) C(15) 176.5(6) 1_555 1_555 1_555 1_555 yes
S(1) S(2) O(4) C(10) -86.7(9) 1_555 1_555 1_555 1_555 yes
S(1) S(2) O(4) C(16) 90.3(10) 1_555 1_555 1_555 1_555 yes
S(1) S(2) C(15) O(3) -3.4(6) 1_555 1_555 1_555 1_555 yes
S(1) S(2) C(15) C(9) 175.1(4) 1_555 1_555 1_555 1_555 yes
S(1) O(1) S(2) O(3) -84.5(1) 1_555 1_555 1_555 1_555 yes
S(1) O(1) S(2) O(4) -176.6(2) 1_555 1_555 1_555 1_555 yes
S(1) O(1) S(2) C(15) -104.2(2) 1_555 1_555 1_555 1_555 yes
S(1) O(1) C(7) C(1) -179.5(9) 1_555 1_555 1_555 1_555 yes
S(1) O(2) C(2) C(1) -2.1(6) 1_555 1_555 1_555 1_555 yes
S(1) O(2) C(2) C(3) 178.1(5) 1_555 1_555 1_555 1_555 yes
S(1) O(3) S(2) O(1) 62.0(1) 1_555 1_555 1_555 1_555 yes
S(1) O(3) S(2) O(4) -171.0(1) 1_555 1_555 1_555 1_555 yes
S(1) O(3) S(2) C(15) -176.5(6) 1_555 1_555 1_555 1_555 yes
S(1) O(3) C(15) S(2) 2.4(4) 1_555 1_555 1_555 1_555 yes
S(1) O(3) C(15) C(9) -176.1(6) 1_555 1_555 1_555 1_555 yes
S(1) C(7) O(1) S(2) 7.3(4) 1_555 1_555 1_555 1_555 yes
S(1) C(7) C(1) C(2) -3.1(8) 1_555 1_555 1_555 1_555 yes
S(1) C(7) C(1) C(6) 179.3(4) 1_555 1_555 1_555 1_555 yes
S(2) S(1) O(1) C(7) 169.3(6) 1_555 1_555 1_555 1_555 yes
S(2) S(1) O(2) C(2) -86.2(7) 1_555 1_555 1_555 1_555 yes
S(2) S(1) O(2) C(8) 72.5(9) 1_555 1_555 1_555 1_555 yes
S(2) S(1) O(3) C(15) -2.1(4) 1_555 1_555 1_555 1_555 yes
S(2) S(1) C(7) O(1) -10.7(6) 1_555 1_555 1_555 1_555 yes
S(2) S(1) C(7) C(1) 168.8(4) 1_555 1_555 1_555 1_555 yes
S(2) O(1) S(1) O(2) -167.7(1) 1_555 1_555 1_555 1_555 yes
S(2) O(1) S(1) O(3) 61.98(10) 1_555 1_555 1_555 1_555 yes
S(2) O(1) S(1) C(7) -169.3(6) 1_555 1_555 1_555 1_555 yes
S(2) O(1) C(7) C(1) -172.2(6) 1_555 1_555 1_555 1_555 yes
S(2) O(3) S(1) O(1) -84.8(1) 1_555 1_555 1_555 1_555 yes
S(2) O(3) S(1) O(2) -176.5(2) 1_555 1_555 1_555 1_555 yes
S(2) O(3) S(1) C(7) -102.8(2) 1_555 1_555 1_555 1_555 yes
S(2) O(3) C(15) C(9) -178.5(10) 1_555 1_555 1_555 1_555 yes
S(2) O(4) C(10) C(9) 0.6(6) 1_555 1_555 1_555 1_555 yes
S(2) O(4) C(10) C(11) 179.4(5) 1_555 1_555 1_555 1_555 yes
S(2) C(15) C(9) C(10) -6.1(9) 1_555 1_555 1_555 1_555 yes
S(2) C(15) C(9) C(14) 174.7(5) 1_555 1_555 1_555 1_555 yes
O(1) S(1) S(2) O(3) 79.0(2) 1_555 1_555 1_555 1_555 yes
O(1) S(1) S(2) O(4) 162.4(9) 1_555 1_555 1_555 1_555 yes
O(1) S(1) S(2) C(15) 80.4(2) 1_555 1_555 1_555 1_555 yes
O(1) S(1) O(2) C(2) -0.1(4) 1_555 1_555 1_555 1_555 yes
O(1) S(1) O(2) C(8) 158.6(5) 1_555 1_555 1_555 1_555 yes
O(1) S(1) O(3) C(15) -86.9(4) 1_555 1_555 1_555 1_555 yes
O(1) S(1) C(7) C(1) 179.5(9) 1_555 1_555 1_555 1_555 yes
O(1) S(2) S(1) O(2) 88.6(7) 1_555 1_555 1_555 1_555 yes
O(1) S(2) S(1) O(3) -79.0(2) 1_555 1_555 1_555 1_555 yes
O(1) S(2) S(1) C(7) 4.3(2) 1_555 1_555 1_555 1_555 yes
O(1) S(2) O(3) C(15) -121.5(6) 1_555 1_555 1_555 1_555 yes
O(1) S(2) O(4) C(10) 73.8(4) 1_555 1_555 1_555 1_555 yes
O(1) S(2) O(4) C(16) -109.2(6) 1_555 1_555 1_555 1_555 yes
O(1) S(2) C(15) O(3) 55.3(6) 1_555 1_555 1_555 1_555 yes
O(1) S(2) C(15) C(9) -126.2(5) 1_555 1_555 1_555 1_555 yes
O(1) C(7) S(1) O(2) -178.4(6) 1_555 1_555 1_555 1_555 yes
O(1) C(7) S(1) O(3) 48.7(5) 1_555 1_555 1_555 1_555 yes
O(1) C(7) C(1) C(2) 176.4(6) 1_555 1_555 1_555 1_555 yes
O(1) C(7) C(1) C(6) -1.2(9) 1_555 1_555 1_555 1_555 yes
O(2) S(1) S(2) O(3) 167.6(7) 1_555 1_555 1_555 1_555 yes
O(2) S(1) S(2) O(4) -109.0(10) 1_555 1_555 1_555 1_555 yes
O(2) S(1) S(2) C(15) 169.0(7) 1_555 1_555 1_555 1_555 yes
O(2) S(1) O(1) C(7) 1.6(6) 1_555 1_555 1_555 1_555 yes
O(2) S(1) O(3) C(15) -178.6(4) 1_555 1_555 1_555 1_555 yes
O(2) S(1) C(7) C(1) 1.1(4) 1_555 1_555 1_555 1_555 yes
O(2) C(2) C(1) C(6) -178.8(5) 1_555 1_555 1_555 1_555 yes
O(2) C(2) C(1) C(7) 3.6(9) 1_555 1_555 1_555 1_555 yes
O(2) C(2) C(3) C(4) 179.2(6) 1_555 1_555 1_555 1_555 yes
O(3) S(1) S(2) O(4) 83.5(9) 1_555 1_555 1_555 1_555 yes
O(3) S(1) S(2) C(15) 1.4(2) 1_555 1_555 1_555 1_555 yes
O(3) S(1) O(1) C(7) -128.8(6) 1_555 1_555 1_555 1_555 yes
O(3) S(1) O(2) C(2) 79.4(4) 1_555 1_555 1_555 1_555 yes
O(3) S(1) O(2) C(8) -121.9(5) 1_555 1_555 1_555 1_555 yes
O(3) S(1) C(7) C(1) -131.7(4) 1_555 1_555 1_555 1_555 yes
O(3) S(2) S(1) C(7) 83.3(2) 1_555 1_555 1_555 1_555 yes
O(3) S(2) O(1) C(7) -90.9(4) 1_555 1_555 1_555 1_555 yes
O(3) S(2) O(4) C(10) -5.1(4) 1_555 1_555 1_555 1_555 yes
O(3) S(2) O(4) C(16) 171.9(6) 1_555 1_555 1_555 1_555 yes
O(3) S(2) C(15) C(9) 178.5(9) 1_555 1_555 1_555 1_555 yes
O(3) C(15) S(2) O(4) -174.4(6) 1_555 1_555 1_555 1_555 yes
O(3) C(15) C(9) C(10) 172.4(6) 1_555 1_555 1_555 1_555 yes
O(3) C(15) C(9) C(14) -6.8(9) 1_555 1_555 1_555 1_555 yes
O(4) S(2) S(1) C(7) 166.8(8) 1_555 1_555 1_555 1_555 yes
O(4) S(2) O(1) C(7) 177.0(3) 1_555 1_555 1_555 1_555 yes
O(4) S(2) O(3) C(15) 5.6(6) 1_555 1_555 1_555 1_555 yes
O(4) S(2) C(15) C(9) 4.1(4) 1_555 1_555 1_555 1_555 yes
O(4) C(10) C(9) C(14) -178.0(6) 1_555 1_555 1_555 1_555 yes
O(4) C(10) C(9) C(15) 2.8(9) 1_555 1_555 1_555 1_555 yes
O(4) C(10) C(11) C(12) 179.1(6) 1_555 1_555 1_555 1_555 yes
C(1) C(2) O(2) C(8) -165.7(5) 1_555 1_555 1_555 1_555 yes
C(1) C(2) C(3) C(4) -0.6(9) 1_555 1_555 1_555 1_555 yes
C(1) C(6) C(5) C(4) 1.4(10) 1_555 1_555 1_555 1_555 yes
C(2) O(2) S(1) C(7) 0.5(4) 1_555 1_555 1_555 1_555 yes
C(2) C(1) C(6) C(5) -1.4(9) 1_555 1_555 1_555 1_555 yes
C(2) C(3) C(4) C(5) 0.5(10) 1_555 1_555 1_555 1_555 yes
C(3) C(2) O(2) C(8) 14.5(8) 1_555 1_555 1_555 1_555 yes
C(3) C(2) C(1) C(6) 1.0(9) 1_555 1_555 1_555 1_555 yes
C(3) C(2) C(1) C(7) -176.5(5) 1_555 1_555 1_555 1_555 yes
C(3) C(4) C(5) C(6) 0(1) 1_555 1_555 1_555 1_555 yes
C(5) C(6) C(1) C(7) 176.4(6) 1_555 1_555 1_555 1_555 yes
C(7) S(1) S(2) C(15) 84.7(3) 1_555 1_555 1_555 1_555 yes
C(7) S(1) O(2) C(8) 159.2(6) 1_555 1_555 1_555 1_555 yes
C(7) S(1) O(3) C(15) -104.9(4) 1_555 1_555 1_555 1_555 yes
C(7) O(1) S(2) C(15) -110.6(4) 1_555 1_555 1_555 1_555 yes
C(9) C(10) O(4) C(16) -177.2(5) 1_555 1_555 1_555 1_555 yes
C(9) C(10) C(11) C(12) -2.2(10) 1_555 1_555 1_555 1_555 yes
C(9) C(14) C(13) C(12) -2(1) 1_555 1_555 1_555 1_555 yes
C(10) O(4) S(2) C(15) -2.9(4) 1_555 1_555 1_555 1_555 yes
C(10) C(9) C(14) C(13) -1.1(9) 1_555 1_555 1_555 1_555 yes
C(10) C(11) C(12) C(13) -1(1) 1_555 1_555 1_555 1_555 yes
C(11) C(10) O(4) C(16) 1.6(9) 1_555 1_555 1_555 1_555 yes
C(11) C(10) C(9) C(14) 3.2(9) 1_555 1_555 1_555 1_555 yes
C(11) C(10) C(9) C(15) -176.0(6) 1_555 1_555 1_555 1_555 yes
C(11) C(12) C(13) C(14) 3(1) 1_555 1_555 1_555 1_555 yes
C(13) C(14) C(9) C(15) 178.2(6) 1_555 1_555 1_555 1_555 yes
C(15) S(2) O(4) C(16) 174.1(6) 1_555 1_555 1_555 1_555 yes
